data_7132913
loop_
_publ_author_name
'Wang, Yu-Yin'
'Kang, Huai-Yuan'
'Zhang, Shao-Ya'
'Qu, Hao'
'Zhu, Lin'
'Zhao, Dan'
'Li, Xian-Feng'
'Lei, Xiao-Wu'
'Yue, Cheng-Yang'

_publ_section_title
;
 Exploring 0D lead-free metal halide with highly efficient blue light
 emission and high-sensitivity photodetection.
;
_journal_issue 20
_journal_name_full 'Chemical communications (Cambridge, England)'
_journal_page_first 2784
_journal_page_last 2787
_journal_paper_doi 10.1039/d3cc06010a
_journal_volume 60
_journal_year 2024
_chemical_formula_moiety 'Br4 Zn, C10 H14 F N2'
_chemical_formula_sum 'C10 H14 Br4 F N2 Zn'
_chemical_formula_weight 566.24
_space_group_crystal_system monoclinic
_space_group_IT_number 14
_space_group_name_Hall '-P 2ybc'
_space_group_name_H-M_alt 'P 1 21/c 1'
_atom_sites_solution_hydrogens geom
_audit_creation_date 2023-10-20
_audit_creation_method
;
Olex2 1.5
(compiled 2023.08.24 svn.re1ec1418 for OlexSys, GUI svn.r6817)
;
_audit_update_record
;
2024-02-11 deposited with the CCDC.	2024-02-15 downloaded from the CCDC.
;
_cell_angle_alpha 90
_cell_angle_beta 102.2500(10)
_cell_angle_gamma 90
_cell_formula_units_Z 4
_cell_length_a 8.0955(3)
_cell_length_b 20.9526(8)
_cell_length_c 9.8012(3)
_cell_measurement_reflns_used 7455
_cell_measurement_temperature 273.15
_cell_measurement_theta_max 27.61
_cell_measurement_theta_min 2.34
_cell_volume 1624.64(10)
_computing_cell_refinement 'SAINT V8.40A (Bruker, 2019)'
_computing_data_reduction 'SAINT V8.40A (Bruker, 2019)'
_computing_molecular_graphics 'Olex2 1.5 (Dolomanov et al., 2009)'
_computing_publication_material 'Olex2 1.5 (Dolomanov et al., 2009)'
_computing_structure_refinement 'SHELXL 2018/3 (Sheldrick, 2015)'
_computing_structure_solution 'SHELXT 2014/5 (Sheldrick, 2014)'
_diffrn_ambient_temperature 273.15
_diffrn_measured_fraction_theta_full 1.000
_diffrn_measured_fraction_theta_max 0.999
_diffrn_measurement_device_type 'Bruker APEX-II CCD'
_diffrn_measurement_method '\f and \w scans'
_diffrn_radiation_monochromator graphite
_diffrn_radiation_type MoK\a
_diffrn_radiation_wavelength 0.71073
_diffrn_reflns_av_R_equivalents 0.0606
_diffrn_reflns_av_unetI/netI 0.0454
_diffrn_reflns_Laue_measured_fraction_full 1.000
_diffrn_reflns_Laue_measured_fraction_max 0.999
_diffrn_reflns_limit_h_max 10
_diffrn_reflns_limit_h_min -10
_diffrn_reflns_limit_k_max 27
_diffrn_reflns_limit_k_min -27
_diffrn_reflns_limit_l_max 12
_diffrn_reflns_limit_l_min -13
_diffrn_reflns_number 25662
_diffrn_reflns_point_group_measured_fraction_full 1.000
_diffrn_reflns_point_group_measured_fraction_max 0.999
_diffrn_reflns_theta_full 25.242
_diffrn_reflns_theta_max 28.303
_diffrn_reflns_theta_min 2.338
_diffrn_source_current 30.0
_diffrn_source_power 1.5
_diffrn_source_voltage 50.0
_diffrn_standards_number 0
_exptl_absorpt_coefficient_mu 11.344
_exptl_absorpt_correction_T_max 0.7457
_exptl_absorpt_correction_T_min 0.3925
_exptl_absorpt_correction_type none
_exptl_absorpt_process_details
;
SADABS-2016/2 (Bruker,2016/2) was used for absorption correction.
wR2(int) was 0.1355 before and 0.0651 after correction.
The Ratio of minimum to maximum transmission is 0.5264.
The \l/2 correction factor is Not present.
;
_exptl_crystal_colour 'metallic light gray'
_exptl_crystal_colour_lustre metallic
_exptl_crystal_colour_modifier light
_exptl_crystal_colour_primary gray
_exptl_crystal_density_diffrn 2.315
_exptl_crystal_description block
_exptl_crystal_F_000 1068
_exptl_crystal_size_max 0.1
_exptl_crystal_size_mid 0.1
_exptl_crystal_size_min 0.1
_refine_diff_density_max 0.693
_refine_diff_density_min -0.540
_refine_diff_density_rms 0.126
_refine_ls_extinction_coef 0.0013(2)
_refine_ls_extinction_expression Fc^*^=kFc[1+0.001xFc^2^\l^3^/sin(2\q)]^-1/4^
_refine_ls_extinction_method 'SHELXL-2018/3 (Sheldrick 2018)'
_refine_ls_goodness_of_fit_ref 1.019
_refine_ls_hydrogen_treatment constr
_refine_ls_matrix_type full
_refine_ls_number_parameters 164
_refine_ls_number_reflns 4032
_refine_ls_number_restraints 0
_refine_ls_restrained_S_all 1.019
_refine_ls_R_factor_all 0.0652
_refine_ls_R_factor_gt 0.0342
_refine_ls_shift/su_max 0.001
_refine_ls_shift/su_mean 0.000
_refine_ls_structure_factor_coef Fsqd
_refine_ls_weighting_details 'w=1/[\s^2^(Fo^2^)+(0.0425P)^2^+0.2705P] where P=(Fo^2^+2Fc^2^)/3'
_refine_ls_weighting_scheme calc
_refine_ls_wR_factor_gt 0.0773
_refine_ls_wR_factor_ref 0.0890
_reflns_Friedel_coverage 0.000
_reflns_number_gt 2828
_reflns_number_total 4032
_reflns_threshold_expression 'I > 2\s(I)'
_cod_data_source_file d3cc06010a2.cif
_cod_data_source_block '[F-PPA]ZnBr4'
_cod_database_code 7132913
_shelx_shelxl_version_number 2018/3
_shelx_space_group_comment
;
The symmetry employed for this shelxl refinement is uniquely defined
by the following loop, which should always be used as a source of
symmetry information in preference to the above space-group names.
They are only intended as comments.
;
_shelx_estimated_absorpt_t_max 0.397
_shelx_estimated_absorpt_t_min 0.397
_olex2_refinement_description
;
1.a Secondary CH2 refined with riding coordinates:
 N1(H1A,H1B), C8(H8A,H8B), C10(H10A,H10B), C9(H9A,H9B), C7(H7A,H7B)
1.b Aromatic/amide H refined with riding coordinates:
 C6(H6), C3(H3), C1(H1), C2(H2)
;
_olex2_submission_special_instructions 'No special instructions were received'

loop_
_space_group_symop_operation_xyz
'x, y, z'
'-x, y+1/2, -z+1/2'
'-x, -y, -z'
'x, -y-1/2, z-1/2'

loop_
_atom_site_label
_atom_site_type_symbol
_atom_site_fract_x
_atom_site_fract_y
_atom_site_fract_z
_atom_site_U_iso_or_equiv
_atom_site_adp_type
_atom_site_occupancy
_atom_site_site_symmetry_order
_atom_site_calc_flag
_atom_site_refinement_flags_posn
_atom_site_refinement_flags_adp
_atom_site_refinement_flags_occupancy
_atom_site_disorder_assembly
_atom_site_disorder_group
Br1 Br 0.84851(5) 0.52789(2) 0.13245(4) 0.04032(14) Uani 1 1 d . . . . .
Br2 Br 0.61083(5) 0.61442(3) 0.39511(5) 0.04475(15) Uani 1 1 d . . . . .
Br3 Br 1.10781(5) 0.59462(3) 0.47990(5) 0.04279(15) Uani 1 1 d . . . . .
Br4 Br 0.86303(6) 0.70923(3) 0.16167(5) 0.04891(15) Uani 1 1 d . . . . .
Zn1 Zn 0.86280(6) 0.61594(3) 0.29981(5) 0.03539(15) Uani 1 1 d . . . . .
F006 F 0.4447(3) 0.57087(13) 1.0480(3) 0.0454(6) Uani 1 1 d . . . . .
N2 N 0.6187(4) 0.61313(16) 0.8610(3) 0.0294(8) Uani 1 1 d . . . . .
N1 N 0.8248(4) 0.55477(17) 0.6872(3) 0.0320(8) Uani 1 1 d . . . . .
H1A H 0.780848 0.569229 0.601855 0.038 Uiso 1 1 calc R U . . .
H1B H 0.911220 0.529354 0.681630 0.038 Uiso 1 1 calc R U . . .
C5 C 0.3955(5) 0.6285(2) 0.9918(4) 0.0309(9) Uani 1 1 d . . . . .
C4 C 0.4798(5) 0.6529(2) 0.8947(4) 0.0306(9) Uani 1 1 d . . . . .
C8 C 0.6949(5) 0.5176(2) 0.7394(4) 0.0359(10) Uani 1 1 d . . . . .
H8A H 0.746782 0.497278 0.826874 0.043 Uiso 1 1 calc R U . . .
H8B H 0.651053 0.484356 0.672668 0.043 Uiso 1 1 calc R U . . .
C10 C 0.7429(5) 0.6514(2) 0.7997(4) 0.0338(9) Uani 1 1 d . . . . .
H10A H 0.686676 0.668934 0.710284 0.041 Uiso 1 1 calc R U . . .
H10B H 0.785695 0.686611 0.861360 0.041 Uiso 1 1 calc R U . . .
C9 C 0.8872(5) 0.6096(2) 0.7806(4) 0.0342(10) Uani 1 1 d . . . . .
H9A H 0.966238 0.634501 0.740673 0.041 Uiso 1 1 calc R U . . .
H9B H 0.946504 0.593769 0.870734 0.041 Uiso 1 1 calc R U . . .
C7 C 0.5508(5) 0.5594(2) 0.7616(4) 0.0345(10) Uani 1 1 d . . . . .
H7A H 0.471041 0.534133 0.799870 0.041 Uiso 1 1 calc R U . . .
H7B H 0.491957 0.576902 0.672906 0.041 Uiso 1 1 calc R U . . .
C6 C 0.2683(5) 0.6612(2) 1.0333(5) 0.0429(11) Uani 1 1 d . . . . .
H6 H 0.213262 0.644245 1.099227 0.051 Uiso 1 1 calc R U . . .
C3 C 0.4347(6) 0.7114(2) 0.8362(5) 0.0504(13) Uani 1 1 d . . . . .
H3 H 0.489923 0.728421 0.770357 0.060 Uiso 1 1 calc R U . . .
C1 C 0.2248(6) 0.7200(2) 0.9745(5) 0.0499(13) Uani 1 1 d . . . . .
H1 H 0.139260 0.743352 1.001268 0.060 Uiso 1 1 calc R U . . .
C2 C 0.3062(6) 0.7446(3) 0.8765(6) 0.0583(14) Uani 1 1 d . . . . .
H2 H 0.274043 0.784244 0.836929 0.070 Uiso 1 1 calc R U . . .

loop_
_atom_site_aniso_label
_atom_site_aniso_U_11
_atom_site_aniso_U_22
_atom_site_aniso_U_33
_atom_site_aniso_U_23
_atom_site_aniso_U_13
_atom_site_aniso_U_12
Br1 0.0451(3) 0.0402(3) 0.0330(2) -0.00466(19) 0.00234(17) 0.0098(2)
Br2 0.0335(2) 0.0677(4) 0.0347(2) 0.0032(2) 0.01120(18) 0.0035(2)
Br3 0.0344(2) 0.0546(3) 0.0385(2) -0.0018(2) 0.00575(18) -0.0001(2)
Br4 0.0669(3) 0.0380(3) 0.0470(3) 0.0043(2) 0.0234(2) 0.0052(2)
Zn1 0.0355(3) 0.0408(3) 0.0313(3) -0.0002(2) 0.0105(2) 0.0017(2)
F006 0.0493(15) 0.0467(18) 0.0451(14) 0.0135(13) 0.0205(11) 0.0052(13)
N2 0.0304(17) 0.028(2) 0.0330(18) 0.0008(14) 0.0145(14) -0.0011(14)
N1 0.0310(17) 0.039(2) 0.0283(16) 0.0023(15) 0.0109(13) 0.0025(16)
C5 0.037(2) 0.026(3) 0.031(2) 0.0023(17) 0.0092(17) -0.0013(18)
C4 0.030(2) 0.033(3) 0.030(2) -0.0007(18) 0.0096(16) 0.0038(18)
C8 0.040(2) 0.030(3) 0.040(2) -0.0044(19) 0.0137(18) -0.0026(19)
C10 0.038(2) 0.031(3) 0.036(2) 0.0013(19) 0.0154(17) -0.0065(19)
C9 0.029(2) 0.039(3) 0.036(2) -0.0001(19) 0.0085(17) -0.0060(18)
C7 0.030(2) 0.038(3) 0.037(2) -0.0066(19) 0.0104(17) -0.0047(19)
C6 0.037(2) 0.054(3) 0.042(2) -0.003(2) 0.0186(19) 0.000(2)
C3 0.059(3) 0.043(3) 0.057(3) 0.019(2) 0.030(2) 0.011(2)
C1 0.044(3) 0.048(4) 0.061(3) -0.005(3) 0.020(2) 0.011(2)
C2 0.060(3) 0.041(3) 0.080(4) 0.014(3) 0.027(3) 0.022(3)

loop_
_atom_type_symbol
_atom_type_description
_atom_type_scat_dispersion_real
_atom_type_scat_dispersion_imag
_atom_type_scat_source
C C 0.0033 0.0016 'International Tables Vol C Tables 4.2.6.8 and 6.1.1.4'
H H 0.0000 0.0000 'International Tables Vol C Tables 4.2.6.8 and 6.1.1.4'
Br Br -0.2901 2.4595 'International Tables Vol C Tables 4.2.6.8 and 6.1.1.4'
F F 0.0171 0.0103 'International Tables Vol C Tables 4.2.6.8 and 6.1.1.4'
N N 0.0061 0.0033 'International Tables Vol C Tables 4.2.6.8 and 6.1.1.4'
Zn Zn 0.2839 1.4301 'International Tables Vol C Tables 4.2.6.8 and 6.1.1.4'

loop_
_geom_angle_atom_site_label_1
_geom_angle_atom_site_label_2
_geom_angle_atom_site_label_3
_geom_angle
_geom_angle_site_symmetry_1
_geom_angle_site_symmetry_3
_geom_angle_publ_flag
Br2 Zn1 Br1 108.92(3) . . ?
Br3 Zn1 Br1 105.42(2) . . ?
Br3 Zn1 Br2 110.29(2) . . ?
Br4 Zn1 Br1 104.06(2) . . ?
Br4 Zn1 Br2 109.48(3) . . ?
Br4 Zn1 Br3 118.11(3) . . ?
C4 N2 C10 112.9(3) . . ?
C4 N2 C7 111.7(3) . . ?
C10 N2 C7 108.7(3) . . ?
H1A N1 H1B 108.0 . . ?
C8 N1 H1A 109.3 . . ?
C8 N1 H1B 109.3 . . ?
C8 N1 C9 111.5(3) . . ?
C9 N1 H1A 109.3 . . ?
C9 N1 H1B 109.3 . . ?
F006 C5 C4 117.7(4) . . ?
F006 C5 C6 120.1(4) . . ?
C6 C5 C4 122.1(4) . . ?
C5 C4 N2 116.9(4) . . ?
C3 C4 N2 123.6(4) . . ?
C3 C4 C5 119.5(4) . . ?
N1 C8 H8A 109.3 . . ?
N1 C8 H8B 109.3 . . ?
N1 C8 C7 111.8(4) . . ?
H8A C8 H8B 107.9 . . ?
C7 C8 H8A 109.3 . . ?
C7 C8 H8B 109.3 . . ?
N2 C10 H10A 109.7 . . ?
N2 C10 H10B 109.7 . . ?
H10A C10 H10B 108.2 . . ?
C9 C10 N2 110.0(3) . . ?
C9 C10 H10A 109.7 . . ?
C9 C10 H10B 109.7 . . ?
N1 C9 C10 110.8(3) . . ?
N1 C9 H9A 109.5 . . ?
N1 C9 H9B 109.5 . . ?
C10 C9 H9A 109.5 . . ?
C10 C9 H9B 109.5 . . ?
H9A C9 H9B 108.1 . . ?
N2 C7 H7A 109.7 . . ?
N2 C7 H7B 109.7 . . ?
C8 C7 N2 109.7(3) . . ?
C8 C7 H7A 109.7 . . ?
C8 C7 H7B 109.7 . . ?
H7A C7 H7B 108.2 . . ?
C5 C6 H6 121.1 . . ?
C5 C6 C1 117.8(4) . . ?
C1 C6 H6 121.1 . . ?
C4 C3 H3 120.6 . . ?
C4 C3 C2 118.8(4) . . ?
C2 C3 H3 120.6 . . ?
C6 C1 H1 119.6 . . ?
C6 C1 C2 120.7(4) . . ?
C2 C1 H1 119.6 . . ?
C3 C2 H2 119.5 . . ?
C1 C2 C3 120.9(5) . . ?
C1 C2 H2 119.5 . . ?

loop_
_geom_bond_atom_site_label_1
_geom_bond_atom_site_label_2
_geom_bond_distance
_geom_bond_site_symmetry_2
_geom_bond_publ_flag
Br1 Zn1 2.4550(7) . ?
Br2 Zn1 2.4172(6) . ?
Br3 Zn1 2.4007(6) . ?
Br4 Zn1 2.3781(7) . ?
F006 C5 1.352(5) . ?
N2 C4 1.492(5) . ?
N2 C10 1.507(5) . ?
N2 C7 1.514(5) . ?
N1 H1A 0.8900 . ?
N1 H1B 0.8900 . ?
N1 C8 1.483(5) . ?
N1 C9 1.489(5) . ?
C5 C4 1.382(5) . ?
C5 C6 1.369(6) . ?
C4 C3 1.370(6) . ?
C8 H8A 0.9700 . ?
C8 H8B 0.9700 . ?
C8 C7 1.511(6) . ?
C10 H10A 0.9700 . ?
C10 H10B 0.9700 . ?
C10 C9 1.503(6) . ?
C9 H9A 0.9700 . ?
C9 H9B 0.9700 . ?
C7 H7A 0.9700 . ?
C7 H7B 0.9700 . ?
C6 H6 0.9300 . ?
C6 C1 1.373(7) . ?
C3 H3 0.9300 . ?
C3 C2 1.377(6) . ?
C1 H1 0.9300 . ?
C1 C2 1.376(7) . ?
C2 H2 0.9300 . ?

loop_
_geom_torsion_atom_site_label_1
_geom_torsion_atom_site_label_2
_geom_torsion_atom_site_label_3
_geom_torsion_atom_site_label_4
_geom_torsion
_geom_torsion_site_symmetry_1
_geom_torsion_site_symmetry_2
_geom_torsion_site_symmetry_3
_geom_torsion_site_symmetry_4
_geom_torsion_publ_flag
F006 C5 C4 N2 -0.2(5) . . . . ?
F006 C5 C4 C3 -179.4(4) . . . . ?
F006 C5 C6 C1 179.1(4) . . . . ?
N2 C4 C3 C2 -178.9(4) . . . . ?
N2 C10 C9 N1 58.8(4) . . . . ?
N1 C8 C7 N2 -56.6(4) . . . . ?
C5 C4 C3 C2 0.3(7) . . . . ?
C5 C6 C1 C2 0.4(7) . . . . ?
C4 N2 C10 C9 174.9(3) . . . . ?
C4 N2 C7 C8 -175.7(3) . . . . ?
C4 C5 C6 C1 0.4(7) . . . . ?
C4 C3 C2 C1 0.5(8) . . . . ?
C8 N1 C9 C10 -55.4(4) . . . . ?
C10 N2 C4 C5 -158.5(4) . . . . ?
C10 N2 C4 C3 20.7(6) . . . . ?
C10 N2 C7 C8 59.0(4) . . . . ?
C9 N1 C8 C7 54.7(4) . . . . ?
C7 N2 C4 C5 78.6(4) . . . . ?
C7 N2 C4 C3 -102.2(5) . . . . ?
C7 N2 C10 C9 -60.6(4) . . . . ?
C6 C5 C4 N2 178.6(4) . . . . ?
C6 C5 C4 C3 -0.7(7) . . . . ?
C6 C1 C2 C3 -0.8(9) . . . . ?
